data_7009585
loop_
_publ_author_name
'Ang, How Ghee'
'Ang, Siau Gek'
'Wang, Xiao'

_publ_section_title
;
 Formation of new cluster derivatives of triphospholene via ligand
 substitution and cleavage of P--P bond(s)
;
_journal_issue 19
_journal_name_full 'Journal of the Chemical Society, Dalton Transactions'
_journal_page_first 3429
_journal_paper_doi 10.1039/b002140g
_journal_year 2000
_chemical_formula_sum 'C43 H27 Cl2 O10 Os3 P3'
_chemical_formula_weight 1438.06
_chemical_name_systematic
; 
 ? 
;
_space_group_IT_number 14
_symmetry_cell_setting monoclinic
_symmetry_space_group_name_Hall '-P 2ybc'
_symmetry_space_group_name_H-M 'P 1 21/c 1'
_atom_sites_solution_hydrogens geom
_atom_sites_solution_primary direct
_atom_sites_solution_secondary difmap
_audit_creation_method SHELXL-97
_cell_angle_alpha 90.00
_cell_angle_beta 91.959(5)
_cell_angle_gamma 90.00
_cell_formula_units_Z 4
_cell_length_a 17.538(2)
_cell_length_b 19.03240(10)
_cell_length_c 13.540(2)
_cell_measurement_temperature 293(2)
_cell_volume 4516.9(8)
_computing_cell_refinement 'Siemens XSCANS'
_computing_data_collection 'Siemens XSCANS'
_computing_data_reduction 'Siemens SHELXTL'
_computing_molecular_graphics 'Siemens SHELXTL'
_computing_publication_material 'Siemens SHELXTL'
_computing_structure_refinement 'SHELXL-97 (Sheldrick, 1997)'
_computing_structure_solution 'SHELXS-97 (Sheldrick, 1990)'
_diffrn_ambient_temperature 293(2)
_diffrn_measured_fraction_theta_full 0.917
_diffrn_measured_fraction_theta_max 0.917
_diffrn_measurement_method '\w scans'
_diffrn_radiation_monochromator graphite
_diffrn_radiation_source 'fine-focus sealed tube'
_diffrn_radiation_type MoK\a
_diffrn_radiation_wavelength 0.71073
_diffrn_reflns_av_R_equivalents 0.0538
_diffrn_reflns_av_sigmaI/netI 0.0513
_diffrn_reflns_limit_h_max 23
_diffrn_reflns_limit_h_min -23
_diffrn_reflns_limit_k_max 24
_diffrn_reflns_limit_k_min -24
_diffrn_reflns_limit_l_max 17
_diffrn_reflns_limit_l_min -18
_diffrn_reflns_number 40762
_diffrn_reflns_theta_full 29.26
_diffrn_reflns_theta_max 29.26
_diffrn_reflns_theta_min 1.58
_exptl_absorpt_coefficient_mu 8.698
_exptl_absorpt_correction_type none
_exptl_crystal_density_diffrn 2.115
_exptl_crystal_density_method 'not measured'
_exptl_crystal_F_000 2688
_refine_diff_density_max 7.986
_refine_diff_density_min -1.447
_refine_diff_density_rms 0.435
_refine_ls_extinction_coef 0.00129(11)
_refine_ls_extinction_expression Fc^*^=kFc[1+0.001xFc^2^\l^3^/sin(2\q)]^-1/4^
_refine_ls_extinction_method SHELXL
_refine_ls_goodness_of_fit_ref 1.164
_refine_ls_hydrogen_treatment mixed
_refine_ls_matrix_type full
_refine_ls_number_parameters 536
_refine_ls_number_reflns 11286
_refine_ls_number_restraints 0
_refine_ls_restrained_S_all 1.164
_refine_ls_R_factor_all 0.1001
_refine_ls_R_factor_gt 0.0727
_refine_ls_shift/su_max 0.005
_refine_ls_shift/su_mean 0.000
_refine_ls_structure_factor_coef Fsqd
_refine_ls_weighting_details 'calc w=1/[\s^2^(Fo^2^)+(0.0900P)^2^+67.4383P] where P=(Fo^2^+2Fc^2^)/3'
_refine_ls_weighting_scheme calc
_refine_ls_wR_factor_gt 0.1892
_refine_ls_wR_factor_ref 0.2079
_reflns_number_gt 8280
_reflns_number_total 11286
_reflns_threshold_expression >2sigma(I)
_cod_data_source_file b002140g.txt
_cod_data_source_block wx29ra
_cod_depositor_comments
;
The following automatic conversions were performed:
'_symmetry_cell_setting' value 'Monoclinic' changed to 'monoclinic'
according to '/home/saulius/struct/CIF-dictionaries/cif_core.dic'
dictionary named 'cif_core.dic' version 2.4.1 from 2010-06-29.

Automatic conversion script
Id: cif_fix_enum 1527 2010-12-29 10:47:43Z saulius 
;
_cod_original_cell_volume 4516.8(9)
_cod_original_sg_symbol_H-M P2(1)/c
_cod_database_code 7009585

loop_
_symmetry_equiv_pos_as_xyz
'x, y, z'
'-x, y+1/2, -z+1/2'
'-x, -y, -z'
'x, -y-1/2, z-1/2'

loop_
_atom_site_label
_atom_site_type_symbol
_atom_site_fract_x
_atom_site_fract_y
_atom_site_fract_z
_atom_site_U_iso_or_equiv
_atom_site_adp_type
_atom_site_occupancy
_atom_site_symmetry_multiplicity
_atom_site_calc_flag
_atom_site_refinement_flags
_atom_site_disorder_assembly
_atom_site_disorder_group
Os1 Os 0.32944(3) 0.53797(2) 1.14217(4) 0.03485(16) Uani 1 1 d . . .
C11 C 0.4337(9) 0.5650(8) 1.1547(15) 0.059(4) Uani 1 1 d . . .
O11 O 0.4958(7) 0.5851(8) 1.1654(14) 0.094(5) Uani 1 1 d . . .
C12 C 0.3146(8) 0.5627(7) 1.2776(12) 0.044(3) Uani 1 1 d . . .
O12 O 0.3085(8) 0.5754(7) 1.3600(10) 0.073(4) Uani 1 1 d . . .
C13 C 0.3441(8) 0.5198(8) 1.0033(11) 0.045(3) Uiso 1 1 d . . .
O13 O 0.3588(8) 0.5087(6) 0.9234(9) 0.069(3) Uani 1 1 d . . .
Os2 Os 0.16478(3) 0.54082(3) 1.12059(4) 0.03727(16) Uani 1 1 d . . .
C21 C 0.0621(8) 0.5630(10) 1.0814(14) 0.060(4) Uani 1 1 d . . .
O21 O 0.0019(7) 0.5803(10) 1.0631(13) 0.101(5) Uani 1 1 d . . .
C22 C 0.1762(8) 0.5123(7) 0.9839(11) 0.044(3) Uani 1 1 d . . .
O22 O 0.1782(8) 0.4993(6) 0.9013(9) 0.064(3) Uani 1 1 d . . .
C23 C 0.1498(10) 0.5786(9) 1.2492(13) 0.057(4) Uiso 1 1 d . . .
O23 O 0.1316(9) 0.6086(8) 1.3203(11) 0.087(4) Uani 1 1 d . . .
Os3 Os 0.25215(3) 0.66576(3) 1.08163(5) 0.04230(18) Uani 1 1 d . . .
C31 C 0.1678(10) 0.7255(10) 1.0487(14) 0.066(5) Uani 1 1 d . . .
O31 O 0.1155(10) 0.7597(10) 1.0332(13) 0.116(7) Uani 1 1 d . . .
C32 C 0.3365(10) 0.7264(10) 1.0600(14) 0.064(4) Uani 1 1 d . . .
O32 O 0.3858(8) 0.7643(9) 1.0460(13) 0.102(5) Uani 1 1 d . . .
C33 C 0.2562(9) 0.6418(8) 0.9441(12) 0.049(3) Uiso 1 1 d . . .
O33 O 0.2590(7) 0.6284(8) 0.8614(9) 0.071(3) Uani 1 1 d . . .
C34 C 0.2531(8) 0.6953(9) 1.2198(13) 0.051(4) Uani 1 1 d . . .
O34 O 0.2542(8) 0.7162(6) 1.2987(10) 0.070(3) Uani 1 1 d . . .
P1 P 0.32495(17) 0.41944(16) 1.1894(2) 0.0335(6) Uani 1 1 d . . .
C101 C 0.4106(7) 0.3645(7) 1.1915(10) 0.040(3) Uani 1 1 d . . .
C102 C 0.4706(9) 0.3842(9) 1.1349(16) 0.065(5) Uani 1 1 d . . .
H10A H 0.4677 0.4251 1.0973 0.078 Uiso 1 1 calc R . .
C103 C 0.5359(10) 0.3425(11) 1.134(2) 0.095(8) Uani 1 1 d . . .
H10B H 0.5768 0.3552 1.0961 0.114 Uiso 1 1 calc R . .
C104 C 0.5394(10) 0.2826(10) 1.1903(19) 0.080(6) Uani 1 1 d . . .
H10C H 0.5829 0.2547 1.1888 0.096 Uiso 1 1 calc R . .
C105 C 0.4813(11) 0.2627(9) 1.2481(15) 0.069(5) Uani 1 1 d . . .
H10D H 0.4860 0.2232 1.2884 0.083 Uiso 1 1 calc R . .
C106 C 0.4154(9) 0.3021(8) 1.2455(12) 0.049(3) Uani 1 1 d . . .
H10E H 0.3736 0.2870 1.2802 0.059 Uiso 1 1 calc R . .
P2 P 0.23778(19) 0.34414(18) 1.1261(3) 0.0383(7) Uani 1 1 d . . .
C201 C 0.2358(8) 0.3503(7) 0.9908(11) 0.042(3) Uani 1 1 d . . .
C202 C 0.1659(9) 0.3418(8) 0.9396(12) 0.052(4) Uani 1 1 d . . .
H20A H 0.1211 0.3378 0.9741 0.063 Uiso 1 1 calc R . .
C203 C 0.1634(11) 0.3394(11) 0.8362(14) 0.069(5) Uani 1 1 d . . .
H20B H 0.1167 0.3340 0.8024 0.083 Uiso 1 1 calc R . .
C204 C 0.2278(13) 0.3447(11) 0.7848(14) 0.071(5) Uani 1 1 d . . .
H20C H 0.2252 0.3430 0.7161 0.086 Uiso 1 1 calc R . .
C205 C 0.2996(13) 0.3528(9) 0.8353(13) 0.069(5) Uani 1 1 d . . .
H20D H 0.3437 0.3583 0.7999 0.083 Uiso 1 1 calc R . .
C206 C 0.3035(10) 0.3527(7) 0.9384(12) 0.050(4) Uani 1 1 d . . .
H20E H 0.3505 0.3541 0.9722 0.060 Uiso 1 1 calc R . .
P3 P 0.15896(18) 0.42521(17) 1.1819(3) 0.0347(7) Uani 1 1 d . . .
C301 C 0.0660(8) 0.3823(8) 1.1891(11) 0.044(3) Uani 1 1 d . . .
C302 C 0.0030(9) 0.4215(8) 1.2154(13) 0.056(4) Uani 1 1 d . . .
H30A H 0.0084 0.4698 1.2234 0.067 Uiso 1 1 calc R . .
C303 C -0.0677(9) 0.3912(11) 1.2304(14) 0.066(5) Uani 1 1 d . . .
H30B H -0.1088 0.4179 1.2501 0.079 Uiso 1 1 calc R . .
C304 C -0.0744(10) 0.3211(12) 1.2151(14) 0.073(5) Uani 1 1 d . . .
H30C H -0.1216 0.3002 1.2240 0.087 Uiso 1 1 calc R . .
C305 C -0.0140(10) 0.2789(10) 1.1866(13) 0.062(4) Uani 1 1 d . . .
H30D H -0.0206 0.2310 1.1755 0.074 Uiso 1 1 calc R . .
C306 C 0.0566(9) 0.3110(8) 1.1754(13) 0.054(4) Uani 1 1 d . . .
H30E H 0.0982 0.2838 1.1583 0.065 Uiso 1 1 calc R . .
C4 C 0.2029(7) 0.4124(7) 1.3078(10) 0.039(3) Uani 1 1 d . . .
C401 C 0.1541(8) 0.4111(8) 1.3952(10) 0.043(3) Uani 1 1 d . . .
C402 C 0.1517(14) 0.4662(10) 1.4603(15) 0.078(6) Uani 1 1 d . . .
H40A H 0.1821 0.5054 1.4506 0.093 Uiso 1 1 calc R . .
C403 C 0.1049(19) 0.4644(14) 1.5395(18) 0.112(10) Uani 1 1 d . . .
H40B H 0.1046 0.5027 1.5821 0.134 Uiso 1 1 calc R . .
C404 C 0.0588(15) 0.4082(17) 1.5581(18) 0.101(8) Uani 1 1 d . . .
H40C H 0.0275 0.4076 1.6121 0.122 Uiso 1 1 calc R . .
C405 C 0.0609(12) 0.3539(16) 1.4945(16) 0.094(8) Uani 1 1 d . . .
H40D H 0.0301 0.3149 1.5047 0.112 Uiso 1 1 calc R . .
C406 C 0.1072(11) 0.3546(11) 1.4150(13) 0.065(5) Uani 1 1 d . . .
H40E H 0.1072 0.3159 1.3730 0.078 Uiso 1 1 calc R . .
C5 C 0.2803(7) 0.4083(7) 1.3114(9) 0.036(3) Uani 1 1 d . . .
C501 C 0.3300(7) 0.3941(7) 1.4003(10) 0.041(3) Uani 1 1 d . . .
C502 C 0.3101(10) 0.3447(9) 1.4703(11) 0.056(4) Uani 1 1 d . . .
H50A H 0.2630 0.3223 1.4639 0.067 Uiso 1 1 calc R . .
C503 C 0.3591(12) 0.3281(9) 1.5502(14) 0.068(5) Uani 1 1 d . . .
H50B H 0.3457 0.2940 1.5955 0.081 Uiso 1 1 calc R . .
C504 C 0.4278(13) 0.3631(11) 1.5609(15) 0.081(6) Uani 1 1 d . . .
H50C H 0.4607 0.3530 1.6144 0.097 Uiso 1 1 calc R . .
C505 C 0.4477(10) 0.4126(10) 1.4930(14) 0.067(5) Uani 1 1 d . . .
H50D H 0.4938 0.4363 1.5013 0.081 Uiso 1 1 calc R . .
C506 C 0.4006(9) 0.4276(9) 1.4134(12) 0.056(4) Uani 1 1 d . . .
H50E H 0.4157 0.4606 1.3673 0.067 Uiso 1 1 calc R . .
Cl2 Cl 0.2458(5) 0.6056(4) 1.6104(6) 0.116(2) Uani 1 1 d . . .
Cl1 Cl 0.3906(9) 0.5434(12) 1.6803(11) 0.263(10) Uani 1 1 d . . .
C6 C 0.309(2) 0.525(3) 1.644(4) 0.23(3) Uani 1 1 d . . .
H6A H 0.2843 0.4979 1.6947 0.278 Uiso 1 1 calc R . .
H6B H 0.3116 0.4949 1.5858 0.278 Uiso 1 1 calc R . .

loop_
_atom_site_aniso_label
_atom_site_aniso_U_11
_atom_site_aniso_U_22
_atom_site_aniso_U_33
_atom_site_aniso_U_23
_atom_site_aniso_U_13
_atom_site_aniso_U_12
Os1 0.0255(2) 0.0282(2) 0.0509(3) 0.00185(19) -0.00005(19) 0.00247(17)
C11 0.034(7) 0.041(8) 0.100(13) -0.005(8) -0.005(8) 0.003(6)
O11 0.040(7) 0.075(9) 0.167(16) -0.013(10) -0.006(8) -0.016(6)
C12 0.043(7) 0.033(6) 0.056(9) -0.002(6) -0.010(6) 0.004(6)
O12 0.095(10) 0.059(8) 0.064(8) -0.013(6) -0.010(7) 0.018(7)
O13 0.094(10) 0.048(6) 0.066(8) 0.003(6) 0.016(7) 0.002(6)
Os2 0.0255(2) 0.0314(3) 0.0549(3) 0.0016(2) 0.0005(2) 0.00283(18)
C21 0.027(7) 0.067(10) 0.086(12) 0.007(9) -0.006(7) -0.003(7)
O21 0.041(7) 0.127(14) 0.135(13) 0.014(11) -0.017(8) 0.039(8)
C22 0.043(7) 0.038(7) 0.050(8) 0.006(6) 0.000(6) 0.003(6)
O22 0.081(8) 0.049(6) 0.061(7) 0.003(5) -0.004(6) 0.001(6)
O23 0.093(10) 0.082(10) 0.086(9) -0.028(8) 0.027(8) -0.005(8)
Os3 0.0349(3) 0.0269(3) 0.0649(4) 0.0016(2) -0.0012(2) 0.00354(19)
C31 0.059(10) 0.060(10) 0.077(12) 0.000(9) -0.014(9) 0.019(8)
O31 0.106(12) 0.115(13) 0.124(13) -0.025(11) -0.031(10) 0.081(11)
C32 0.058(10) 0.057(10) 0.077(12) 0.012(9) 0.016(9) 0.001(8)
O32 0.069(9) 0.098(12) 0.139(14) -0.021(10) 0.027(9) -0.045(9)
O33 0.063(8) 0.079(9) 0.070(8) 0.012(7) 0.003(6) 0.003(6)
C34 0.041(8) 0.048(8) 0.063(10) 0.010(7) -0.001(7) -0.003(6)
O34 0.088(9) 0.044(6) 0.078(9) -0.015(6) 0.001(7) 0.009(6)
P1 0.0273(14) 0.0293(15) 0.0438(17) 0.0040(12) 0.0014(12) 0.0034(12)
C101 0.031(6) 0.036(6) 0.054(8) 0.003(6) -0.006(5) 0.008(5)
C102 0.037(8) 0.051(9) 0.109(14) 0.004(9) 0.018(8) 0.004(7)
C103 0.040(9) 0.059(12) 0.19(3) 0.013(14) 0.035(12) 0.017(8)
C104 0.038(9) 0.059(11) 0.14(2) -0.005(12) -0.001(10) 0.020(8)
C105 0.078(13) 0.049(9) 0.079(12) 0.000(8) -0.024(10) 0.023(9)
C106 0.043(8) 0.044(8) 0.059(9) -0.005(7) -0.004(7) 0.006(6)
P2 0.0351(16) 0.0311(16) 0.0487(19) 0.0004(13) 0.0028(14) 0.0004(13)
C201 0.047(7) 0.025(6) 0.054(8) 0.002(5) 0.000(6) 0.004(5)
C202 0.047(8) 0.055(9) 0.055(9) -0.004(7) -0.007(7) -0.005(7)
C203 0.055(10) 0.078(13) 0.073(12) -0.008(10) -0.015(9) 0.001(9)
C204 0.089(14) 0.071(12) 0.055(10) -0.019(9) 0.006(10) -0.004(10)
C205 0.106(16) 0.044(9) 0.059(10) -0.010(7) 0.028(10) 0.000(9)
C206 0.059(9) 0.030(6) 0.061(9) -0.008(6) 0.018(7) -0.006(6)
P3 0.0270(14) 0.0317(15) 0.0457(18) 0.0009(13) 0.0033(13) 0.0008(12)
C301 0.039(7) 0.042(7) 0.052(8) 0.005(6) -0.001(6) -0.008(6)
C302 0.051(9) 0.043(8) 0.074(11) 0.002(7) 0.017(8) -0.003(7)
C303 0.031(7) 0.082(13) 0.086(12) 0.024(10) 0.016(8) 0.011(8)
C304 0.039(8) 0.104(16) 0.076(12) 0.015(11) 0.002(8) -0.019(9)
C305 0.056(10) 0.061(10) 0.069(11) -0.004(8) 0.009(8) -0.020(8)
C306 0.038(7) 0.046(8) 0.079(11) 0.004(7) 0.004(7) -0.007(6)
C4 0.035(6) 0.039(7) 0.043(7) 0.001(5) 0.007(5) -0.004(5)
C401 0.036(7) 0.049(8) 0.043(7) 0.001(6) 0.004(5) -0.002(6)
C402 0.108(17) 0.057(11) 0.070(12) -0.005(9) 0.026(11) -0.003(11)
C403 0.16(3) 0.097(19) 0.080(16) -0.025(13) 0.056(17) 0.025(18)
C404 0.100(18) 0.14(2) 0.072(14) -0.004(15) 0.044(13) -0.010(17)
C405 0.060(12) 0.15(2) 0.068(13) 0.030(15) 0.006(10) -0.042(14)
C406 0.070(11) 0.072(12) 0.052(9) -0.001(8) 0.004(8) -0.015(9)
C5 0.040(6) 0.035(6) 0.034(6) 0.007(5) 0.007(5) 0.006(5)
C501 0.035(7) 0.036(7) 0.051(8) 0.004(6) 0.000(6) 0.002(5)
C502 0.057(9) 0.060(10) 0.050(9) 0.008(7) -0.001(7) -0.011(8)
C503 0.087(13) 0.049(9) 0.066(11) 0.017(8) -0.016(10) -0.001(9)
C504 0.095(15) 0.068(12) 0.077(13) 0.019(10) -0.039(11) -0.003(11)
C505 0.053(10) 0.065(11) 0.082(12) 0.008(9) -0.029(9) -0.003(8)
C506 0.050(9) 0.059(10) 0.058(9) 0.008(7) -0.011(7) -0.003(7)
Cl2 0.138(6) 0.092(5) 0.118(5) -0.013(4) 0.023(4) -0.001(4)
Cl1 0.193(14) 0.43(3) 0.167(11) -0.094(14) -0.021(10) 0.055(15)
C6 0.10(2) 0.31(6) 0.28(5) -0.21(5) -0.07(3) 0.01(3)

loop_
_atom_type_symbol
_atom_type_description
_atom_type_scat_dispersion_real
_atom_type_scat_dispersion_imag
_atom_type_scat_source
C C 0.0033 0.0016 'International Tables Vol C Tables 4.2.6.8 and 6.1.1.4'
H H 0.0000 0.0000 'International Tables Vol C Tables 4.2.6.8 and 6.1.1.4'
O O 0.0106 0.0060 'International Tables Vol C Tables 4.2.6.8 and 6.1.1.4'
P P 0.1023 0.0942 'International Tables Vol C Tables 4.2.6.8 and 6.1.1.4'
Os Os -1.2165 7.6030 'International Tables Vol C Tables 4.2.6.8 and 6.1.1.4'
Cl Cl 0.1484 0.1585 'International Tables Vol C Tables 4.2.6.8 and 6.1.1.4'

loop_
_geom_angle_atom_site_label_1
_geom_angle_atom_site_label_2
_geom_angle_atom_site_label_3
_geom_angle
_geom_angle_site_symmetry_1
_geom_angle_site_symmetry_3
_geom_angle_publ_flag
C11 Os1 C12 90.6(7) . . ?
C11 Os1 C13 88.6(7) . . ?
C12 Os1 C13 176.1(6) . . ?
C11 Os1 P1 106.1(5) . . ?
C12 Os1 P1 88.2(4) . . ?
C13 Os1 P1 95.7(4) . . ?
C11 Os1 Os3 103.8(5) . . ?
C12 Os1 Os3 89.3(4) . . ?
C13 Os1 Os3 87.2(4) . . ?
P1 Os1 Os3 150.07(8) . . ?
C11 Os1 Os2 163.2(5) . . ?
C12 Os1 Os2 85.7(4) . . ?
C13 Os1 Os2 94.1(4) . . ?
P1 Os1 Os2 90.16(8) . . ?
Os3 Os1 Os2 59.905(17) . . ?
O11 C11 Os1 175.8(16) . . ?
O12 C12 Os1 176.8(13) . . ?
O13 C13 Os1 174.6(14) . . ?
C21 Os2 C23 90.7(8) . . ?
C21 Os2 C22 85.7(7) . . ?
C23 Os2 C22 173.7(7) . . ?
C21 Os2 P3 104.7(6) . . ?
C23 Os2 P3 91.2(5) . . ?
C22 Os2 P3 94.7(4) . . ?
C21 Os2 Os3 105.6(5) . . ?
C23 Os2 Os3 87.0(5) . . ?
C22 Os2 Os3 89.1(4) . . ?
P3 Os2 Os3 149.72(8) . . ?
C21 Os2 Os1 164.1(5) . . ?
C23 Os2 Os1 94.8(5) . . ?
C22 Os2 Os1 87.5(4) . . ?
P3 Os2 Os1 90.12(8) . . ?
Os3 Os2 Os1 59.983(17) . . ?
O21 C21 Os2 174.8(19) . . ?
O22 C22 Os2 174.3(13) . . ?
O23 C23 Os2 168.9(16) . . ?
C31 Os3 C32 101.7(8) . . ?
C31 Os3 C33 88.2(7) . . ?
C32 Os3 C33 86.6(7) . . ?
C31 Os3 C34 91.9(7) . . ?
C32 Os3 C34 89.5(7) . . ?
C33 Os3 C34 176.0(7) . . ?
C31 Os3 Os2 97.0(6) . . ?
C32 Os3 Os2 161.0(5) . . ?
C33 Os3 Os2 91.1(5) . . ?
C34 Os3 Os2 92.8(4) . . ?
C31 Os3 Os1 157.1(6) . . ?
C32 Os3 Os1 101.2(5) . . ?
C33 Os3 Os1 92.4(5) . . ?
C34 Os3 Os1 89.0(5) . . ?
Os2 Os3 Os1 60.111(18) . . ?
O31 C31 Os3 176(2) . . ?
O32 C32 Os3 178.0(18) . . ?
O33 C33 Os3 178.9(15) . . ?
O34 C34 Os3 176.3(14) . . ?
C101 P1 C5 106.9(6) . . ?
C101 P1 P2 100.9(5) . . ?
C5 P1 P2 88.0(4) . . ?
C101 P1 Os1 121.2(5) . . ?
C5 P1 Os1 111.7(4) . . ?
P2 P1 Os1 122.57(16) . . ?
C102 C101 C106 119.3(13) . . ?
C102 C101 P1 118.7(11) . . ?
C106 C101 P1 121.9(11) . . ?
C101 C102 C103 119.5(17) . . ?
C104 C103 C102 119.4(19) . . ?
C105 C104 C103 122.1(16) . . ?
C104 C105 C106 118.6(17) . . ?
C105 C106 C101 120.8(16) . . ?
C201 P2 P3 107.7(4) . . ?
C201 P2 P1 109.3(5) . . ?
P3 P2 P1 81.38(16) . . ?
C202 C201 C206 119.8(14) . . ?
C202 C201 P2 118.3(11) . . ?
C206 C201 P2 121.2(12) . . ?
C201 C202 C203 119.7(16) . . ?
C204 C203 C202 121.1(17) . . ?
C203 C204 C205 120.2(17) . . ?
C206 C205 C204 119.6(18) . . ?
C205 C206 C201 119.5(17) . . ?
C301 P3 C4 103.6(6) . . ?
C301 P3 P2 105.9(5) . . ?
C4 P3 P2 88.8(4) . . ?
C301 P3 Os2 119.0(5) . . ?
C4 P3 Os2 115.0(4) . . ?
P2 P3 Os2 119.62(16) . . ?
C306 C301 C302 118.1(13) . . ?
C306 C301 P3 122.3(12) . . ?
C302 C301 P3 119.4(11) . . ?
C303 C302 C301 122.3(16) . . ?
C304 C303 C302 117.4(16) . . ?
C303 C304 C305 123.2(16) . . ?
C306 C305 C304 117.6(17) . . ?
C301 C306 C305 121.3(16) . . ?
C5 C4 C401 124.9(12) . . ?
C5 C4 P3 114.9(9) . . ?
C401 C4 P3 120.1(10) . . ?
C402 C401 C406 116.0(15) . . ?
C402 C401 C4 122.1(14) . . ?
C406 C401 C4 121.9(14) . . ?
C401 C402 C403 121(2) . . ?
C404 C403 C402 122(2) . . ?
C405 C404 C403 117(2) . . ?
C404 C405 C406 122(2) . . ?
C405 C406 C401 122(2) . . ?
C4 C5 C501 126.7(12) . . ?
C4 C5 P1 114.2(10) . . ?
C501 C5 P1 119.0(9) . . ?
C502 C501 C506 117.7(14) . . ?
C502 C501 C5 121.4(13) . . ?
C506 C501 C5 120.8(13) . . ?
C501 C502 C503 121.3(16) . . ?
C504 C503 C502 119.0(16) . . ?
C505 C504 C503 120.1(17) . . ?
C506 C505 C504 120.9(17) . . ?
C505 C506 C501 120.8(16) . . ?
Cl1 C6 Cl2 114(3) . . ?

loop_
_geom_bond_atom_site_label_1
_geom_bond_atom_site_label_2
_geom_bond_distance
_geom_bond_site_symmetry_2
_geom_bond_publ_flag
Os1 C11 1.902(15) . ?
Os1 C12 1.919(16) . ?
Os1 C13 1.938(15) . ?
Os1 P1 2.347(3) . ?
Os1 Os3 2.8893(7) . ?
Os1 Os2 2.8930(8) . ?
C11 O11 1.158(19) . ?
C12 O12 1.150(18) . ?
C13 O13 1.140(18) . ?
Os2 C21 1.907(15) . ?
Os2 C23 1.911(17) . ?
Os2 C22 1.945(16) . ?
Os2 P3 2.355(3) . ?
Os2 Os3 2.8870(7) . ?
C21 O21 1.125(19) . ?
C22 O22 1.147(18) . ?
C23 O23 1.17(2) . ?
Os3 C31 1.906(16) . ?
Os3 C32 1.907(18) . ?
Os3 C33 1.920(16) . ?
Os3 C34 1.953(18) . ?
C31 O31 1.14(2) . ?
C32 O32 1.15(2) . ?
C33 O33 1.151(18) . ?
C34 O34 1.14(2) . ?
P1 C101 1.829(13) . ?
P1 C5 1.864(12) . ?
P1 P2 2.244(5) . ?
C101 C102 1.38(2) . ?
C101 C106 1.40(2) . ?
C102 C103 1.39(2) . ?
C103 C104 1.37(3) . ?
C104 C105 1.36(3) . ?
C105 C106 1.38(2) . ?
P2 C201 1.835(15) . ?
P2 P3 2.221(5) . ?
C201 C202 1.40(2) . ?
C201 C206 1.40(2) . ?
C202 C203 1.40(2) . ?
C203 C204 1.35(3) . ?
C204 C205 1.42(3) . ?
C205 C206 1.39(2) . ?
P3 C301 1.830(14) . ?
P3 C4 1.863(14) . ?
C301 C306 1.38(2) . ?
C301 C302 1.39(2) . ?
C302 C303 1.39(2) . ?
C303 C304 1.35(3) . ?
C304 C305 1.39(3) . ?
C305 C306 1.39(2) . ?
C4 C5 1.360(18) . ?
C4 C401 1.484(18) . ?
C401 C402 1.37(2) . ?
C401 C406 1.39(2) . ?
C402 C403 1.37(3) . ?
C403 C404 1.37(4) . ?
C404 C405 1.35(4) . ?
C405 C406 1.37(3) . ?
C5 C501 1.486(18) . ?
C501 C502 1.39(2) . ?
C501 C506 1.40(2) . ?
C502 C503 1.39(2) . ?
C503 C504 1.38(3) . ?
C504 C505 1.37(3) . ?
C505 C506 1.37(2) . ?
Cl2 C6 1.94(5) . ?
Cl1 C6 1.54(3) . ?

loop_
_geom_torsion_atom_site_label_1
_geom_torsion_atom_site_label_2
_geom_torsion_atom_site_label_3
_geom_torsion_atom_site_label_4
_geom_torsion
_geom_torsion_site_symmetry_1
_geom_torsion_site_symmetry_2
_geom_torsion_site_symmetry_3
_geom_torsion_site_symmetry_4
_geom_torsion_publ_flag
C12 Os1 C11 O11 -43(26) . . . . ?
C13 Os1 C11 O11 133(26) . . . . ?
P1 Os1 C11 O11 -132(26) . . . . ?
Os3 Os1 C11 O11 46(26) . . . . ?
Os2 Os1 C11 O11 33(27) . . . . ?
C11 Os1 C12 O12 -55(27) . . . . ?
C13 Os1 C12 O12 -132(24) . . . . ?
P1 Os1 C12 O12 51(26) . . . . ?
Os3 Os1 C12 O12 -159(27) . . . . ?
Os2 Os1 C12 O12 141(27) . . . . ?
C11 Os1 C13 O13 21(14) . . . . ?
C12 Os1 C13 O13 98(16) . . . . ?
P1 Os1 C13 O13 -85(14) . . . . ?
Os3 Os1 C13 O13 125(14) . . . . ?
Os2 Os1 C13 O13 -176(14) . . . . ?
C11 Os1 Os2 C21 40(3) . . . . ?
C12 Os1 Os2 C21 118(2) . . . . ?
C13 Os1 Os2 C21 -58(2) . . . . ?
P1 Os1 Os2 C21 -154(2) . . . . ?
Os3 Os1 Os2 C21 26(2) . . . . ?
C11 Os1 Os2 C23 -70(2) . . . . ?
C12 Os1 Os2 C23 8.0(7) . . . . ?
C13 Os1 Os2 C23 -168.1(7) . . . . ?
P1 Os1 Os2 C23 96.1(5) . . . . ?
Os3 Os1 Os2 C23 -83.7(5) . . . . ?
C11 Os1 Os2 C22 105(2) . . . . ?
C12 Os1 Os2 C22 -178.0(6) . . . . ?
C13 Os1 Os2 C22 5.9(6) . . . . ?
P1 Os1 Os2 C22 -89.8(4) . . . . ?
Os3 Os1 Os2 C22 90.4(4) . . . . ?
C11 Os1 Os2 P3 -161(2) . . . . ?
C12 Os1 Os2 P3 -83.3(4) . . . . ?
C13 Os1 Os2 P3 100.6(4) . . . . ?
P1 Os1 Os2 P3 4.86(12) . . . . ?
Os3 Os1 Os2 P3 -174.96(9) . . . . ?
C11 Os1 Os2 Os3 14(2) . . . . ?
C12 Os1 Os2 Os3 91.7(4) . . . . ?
C13 Os1 Os2 Os3 -84.4(4) . . . . ?
P1 Os1 Os2 Os3 179.82(9) . . . . ?
C23 Os2 C21 O21 31(20) . . . . ?
C22 Os2 C21 O21 -144(20) . . . . ?
P3 Os2 C21 O21 122(20) . . . . ?
Os3 Os2 C21 O21 -56(20) . . . . ?
Os1 Os2 C21 O21 -79(20) . . . . ?
C21 Os2 C22 O22 27(14) . . . . ?
C23 Os2 C22 O22 -28(17) . . . . ?
P3 Os2 C22 O22 131(14) . . . . ?
Os3 Os2 C22 O22 -79(14) . . . . ?
Os1 Os2 C22 O22 -139(14) . . . . ?
C21 Os2 C23 O23 -27(8) . . . . ?
C22 Os2 C23 O23 28(13) . . . . ?
P3 Os2 C23 O23 -132(8) . . . . ?
Os3 Os2 C23 O23 79(8) . . . . ?
Os1 Os2 C23 O23 138(8) . . . . ?
C21 Os2 Os3 C31 7.7(8) . . . . ?
C23 Os2 Os3 C31 -82.2(8) . . . . ?
C22 Os2 Os3 C31 92.9(7) . . . . ?
P3 Os2 Os3 C31 -169.4(6) . . . . ?
Os1 Os2 Os3 C31 -179.5(6) . . . . ?
C21 Os2 Os3 C32 -163.3(19) . . . . ?
C23 Os2 Os3 C32 106.9(19) . . . . ?
C22 Os2 Os3 C32 -78.1(19) . . . . ?
P3 Os2 Os3 C32 19.6(18) . . . . ?
Os1 Os2 Os3 C32 9.6(18) . . . . ?
C21 Os2 Os3 C33 -80.7(8) . . . . ?
C23 Os2 Os3 C33 -170.5(7) . . . . ?
C22 Os2 Os3 C33 4.6(6) . . . . ?
P3 Os2 Os3 C33 102.2(5) . . . . ?
Os1 Os2 Os3 C33 92.2(5) . . . . ?
C21 Os2 Os3 C34 100.0(8) . . . . ?
C23 Os2 Os3 C34 10.1(7) . . . . ?
C22 Os2 Os3 C34 -174.8(6) . . . . ?
P3 Os2 Os3 C34 -77.2(5) . . . . ?
Os1 Os2 Os3 C34 -87.2(5) . . . . ?
C21 Os2 Os3 Os1 -172.8(6) . . . . ?
C23 Os2 Os3 Os1 97.3(5) . . . . ?
C22 Os2 Os3 Os1 -87.6(4) . . . . ?
P3 Os2 Os3 Os1 10.03(17) . . . . ?
C11 Os1 Os3 C31 -174.4(16) . . . . ?
C12 Os1 Os3 C31 -84.0(16) . . . . ?
C13 Os1 Os3 C31 97.7(16) . . . . ?
P1 Os1 Os3 C31 1.0(15) . . . . ?
Os2 Os1 Os3 C31 1.4(15) . . . . ?
C11 Os1 Os3 C32 7.3(8) . . . . ?
C12 Os1 Os3 C32 97.7(7) . . . . ?
C13 Os1 Os3 C32 -80.5(7) . . . . ?
P1 Os1 Os3 C32 -177.2(6) . . . . ?
Os2 Os1 Os3 C32 -176.8(6) . . . . ?
C11 Os1 Os3 C33 94.3(8) . . . . ?
C12 Os1 Os3 C33 -175.3(6) . . . . ?
C13 Os1 Os3 C33 6.5(6) . . . . ?
P1 Os1 Os3 C33 -90.2(5) . . . . ?
Os2 Os1 Os3 C33 -89.8(5) . . . . ?
C11 Os1 Os3 C34 -81.9(7) . . . . ?
C12 Os1 Os3 C34 8.5(6) . . . . ?
C13 Os1 Os3 C34 -169.8(6) . . . . ?
P1 Os1 Os3 C34 93.5(5) . . . . ?
Os2 Os1 Os3 C34 93.9(4) . . . . ?
C11 Os1 Os3 Os2 -175.8(6) . . . . ?
C12 Os1 Os3 Os2 -85.4(4) . . . . ?
C13 Os1 Os3 Os2 96.3(4) . . . . ?
P1 Os1 Os3 Os2 -0.36(17) . . . . ?
C32 Os3 C31 O31 -140(30) . . . . ?
C33 Os3 C31 O31 134(30) . . . . ?
C34 Os3 C31 O31 -50(30) . . . . ?
Os2 Os3 C31 O31 43(30) . . . . ?
Os1 Os3 C31 O31 42(31) . . . . ?
C31 Os3 C32 O32 -5(54) . . . . ?
C33 Os3 C32 O32 82(54) . . . . ?
C34 Os3 C32 O32 -97(54) . . . . ?
Os2 Os3 C32 O32 166(52) . . . . ?
Os1 Os3 C32 O32 174(100) . . . . ?
C31 Os3 C33 O33 71(84) . . . . ?
C32 Os3 C33 O33 -31(84) . . . . ?
C34 Os3 C33 O33 -22(90) . . . . ?
Os2 Os3 C33 O33 167(100) . . . . ?
Os1 Os3 C33 O33 -132(84) . . . . ?
C31 Os3 C34 O34 -57(22) . . . . ?
C32 Os3 C34 O34 44(22) . . . . ?
C33 Os3 C34 O34 35(28) . . . . ?
Os2 Os3 C34 O34 -154(22) . . . . ?
Os1 Os3 C34 O34 146(22) . . . . ?
C11 Os1 P1 C101 -19.0(8) . . . . ?
C12 Os1 P1 C101 -109.1(7) . . . . ?
C13 Os1 P1 C101 71.1(7) . . . . ?
Os3 Os1 P1 C101 165.6(5) . . . . ?
Os2 Os1 P1 C101 165.2(5) . . . . ?
C11 Os1 P1 C5 108.4(8) . . . . ?
C12 Os1 P1 C5 18.3(6) . . . . ?
C13 Os1 P1 C5 -161.5(6) . . . . ?
Os3 Os1 P1 C5 -67.0(5) . . . . ?
Os2 Os1 P1 C5 -67.4(5) . . . . ?
C11 Os1 P1 P2 -149.5(6) . . . . ?
C12 Os1 P1 P2 120.4(5) . . . . ?
C13 Os1 P1 P2 -59.4(5) . . . . ?
Os3 Os1 P1 P2 35.0(3) . . . . ?
Os2 Os1 P1 P2 34.73(18) . . . . ?
C5 P1 C101 C102 -151.6(13) . . . . ?
P2 P1 C101 C102 117.2(13) . . . . ?
Os1 P1 C101 C102 -22.0(15) . . . . ?
C5 P1 C101 C106 31.1(14) . . . . ?
P2 P1 C101 C106 -60.1(12) . . . . ?
Os1 P1 C101 C106 160.6(10) . . . . ?
C106 C101 C102 C103 -2(3) . . . . ?
P1 C101 C102 C103 -179.0(18) . . . . ?
C101 C102 C103 C104 0(4) . . . . ?
C102 C103 C104 C105 -1(4) . . . . ?
C103 C104 C105 C106 4(3) . . . . ?
C104 C105 C106 C101 -5(3) . . . . ?
C102 C101 C106 C105 4(2) . . . . ?
P1 C101 C106 C105 -178.2(13) . . . . ?
C101 P1 P2 C201 -88.6(7) . . . . ?
C5 P1 P2 C201 164.6(6) . . . . ?
Os1 P1 P2 C201 50.0(5) . . . . ?
C101 P1 P2 P3 165.6(5) . . . . ?
C5 P1 P2 P3 58.7(4) . . . . ?
Os1 P1 P2 P3 -55.9(2) . . . . ?
P3 P2 C201 C202 -58.2(12) . . . . ?
P1 P2 C201 C202 -145.1(10) . . . . ?
P3 P2 C201 C206 131.3(10) . . . . ?
P1 P2 C201 C206 44.5(11) . . . . ?
C206 C201 C202 C203 -3(2) . . . . ?
P2 C201 C202 C203 -173.8(13) . . . . ?
C201 C202 C203 C204 0(3) . . . . ?
C202 C203 C204 C205 0(3) . . . . ?
C203 C204 C205 C206 2(3) . . . . ?
C204 C205 C206 C201 -5(2) . . . . ?
C202 C201 C206 C205 6(2) . . . . ?
P2 C201 C206 C205 176.0(11) . . . . ?
C201 P2 P3 C301 90.7(7) . . . . ?
P1 P2 P3 C301 -161.7(5) . . . . ?
C201 P2 P3 C4 -165.6(6) . . . . ?
P1 P2 P3 C4 -57.9(4) . . . . ?
C201 P2 P3 Os2 -47.3(5) . . . . ?
P1 P2 P3 Os2 60.4(2) . . . . ?
C21 Os2 P3 C301 -3.8(8) . . . . ?
C23 Os2 P3 C301 87.3(8) . . . . ?
C22 Os2 P3 C301 -90.5(7) . . . . ?
Os3 Os2 P3 C301 173.4(5) . . . . ?
Os1 Os2 P3 C301 -178.0(6) . . . . ?
C21 Os2 P3 C4 -127.5(8) . . . . ?
C23 Os2 P3 C4 -36.4(7) . . . . ?
C22 Os2 P3 C4 145.8(6) . . . . ?
Os3 Os2 P3 C4 49.7(5) . . . . ?
Os1 Os2 P3 C4 58.3(5) . . . . ?
C21 Os2 P3 P2 128.8(6) . . . . ?
C23 Os2 P3 P2 -140.2(5) . . . . ?
C22 Os2 P3 P2 42.1(5) . . . . ?
Os3 Os2 P3 P2 -54.1(3) . . . . ?
Os1 Os2 P3 P2 -45.40(18) . . . . ?
C4 P3 C301 C306 -83.9(14) . . . . ?
P2 P3 C301 C306 8.7(14) . . . . ?
Os2 P3 C301 C306 146.9(12) . . . . ?
C4 P3 C301 C302 91.8(13) . . . . ?
P2 P3 C301 C302 -175.6(12) . . . . ?
Os2 P3 C301 C302 -37.3(14) . . . . ?
C306 C301 C302 C303 1(3) . . . . ?
P3 C301 C302 C303 -174.5(14) . . . . ?
C301 C302 C303 C304 -2(3) . . . . ?
C302 C303 C304 C305 1(3) . . . . ?
C303 C304 C305 C306 1(3) . . . . ?
C302 C301 C306 C305 1(2) . . . . ?
P3 C301 C306 C305 176.4(13) . . . . ?
C304 C305 C306 C301 -2(3) . . . . ?
C301 P3 C4 C5 150.1(11) . . . . ?
P2 P3 C4 C5 44.0(10) . . . . ?
Os2 P3 C4 C5 -78.3(11) . . . . ?
C301 P3 C4 C401 -32.9(12) . . . . ?
P2 P3 C4 C401 -139.0(11) . . . . ?
Os2 P3 C4 C401 98.7(11) . . . . ?
C5 C4 C401 C402 71(2) . . . . ?
P3 C4 C401 C402 -105.9(18) . . . . ?
C5 C4 C401 C406 -110.5(18) . . . . ?
P3 C4 C401 C406 72.8(18) . . . . ?
C406 C401 C402 C403 0(3) . . . . ?
C4 C401 C402 C403 179(2) . . . . ?
C401 C402 C403 C404 0(5) . . . . ?
C402 C403 C404 C405 0(5) . . . . ?
C403 C404 C405 C406 0(4) . . . . ?
C404 C405 C406 C401 0(4) . . . . ?
C402 C401 C406 C405 0(3) . . . . ?
C4 C401 C406 C405 -178.5(18) . . . . ?
C401 C4 C5 C501 7(2) . . . . ?
P3 C4 C5 C501 -176.1(11) . . . . ?
C401 C4 C5 P1 -174.8(11) . . . . ?
P3 C4 C5 P1 2.0(14) . . . . ?
C101 P1 C5 C4 -147.2(10) . . . . ?
P2 P1 C5 C4 -46.4(10) . . . . ?
Os1 P1 C5 C4 78.0(11) . . . . ?
C101 P1 C5 C501 31.1(12) . . . . ?
P2 P1 C5 C501 131.9(10) . . . . ?
Os1 P1 C5 C501 -103.6(10) . . . . ?
C4 C5 C501 C502 40(2) . . . . ?
P1 C5 C501 C502 -137.9(13) . . . . ?
C4 C5 C501 C506 -143.0(16) . . . . ?
P1 C5 C501 C506 38.9(18) . . . . ?
C506 C501 C502 C503 -1(2) . . . . ?
C5 C501 C502 C503 175.7(15) . . . . ?
C501 C502 C503 C504 2(3) . . . . ?
C502 C503 C504 C505 -1(3) . . . . ?
C503 C504 C505 C506 -1(3) . . . . ?
C504 C505 C506 C501 2(3) . . . . ?
C502 C501 C506 C505 -1(3) . . . . ?
C5 C501 C506 C505 -177.4(16) . . . . ?
